data_2311060
loop_
_publ_author_name
'Ahtee, M.'
'Hewat, A.W.'

_publ_section_title
;
 The Structures of Na.98 K.02 Nb O3 and Na.90 K.10 Nb O3 (Phase Q) at Room
 Temperature by Neutron Powder Diffraction
;
_journal_name_full 'Acta Crystallographica A (24,1968-38,1982)'
_journal_page_first 846
_journal_page_last 850
_journal_volume 31
_journal_year 1975
_chemical_formula_sum 'K0.1 Na0.9 Nb O3'
_chemical_name_systematic 'Na.90 K.10 Nb O3'
_space_group_IT_number 6
_symmetry_space_group_name_Hall 'P -2y'
_symmetry_space_group_name_H-M 'P 1 m 1'
_cell_angle_alpha 90
_cell_angle_beta 90.479
_cell_angle_gamma 90
_cell_formula_units_Z 8
_cell_length_a 7.8782
_cell_length_b 7.792
_cell_length_c 7.8632
_cell_volume 482.681
_citation_journal_id_ASTM ACACBN
_cod_data_source_file Ahtee_ACACBN_1975_259.cif
_cod_data_source_block K0.1Na0.9Nb1O3
_cod_original_cell_volume 482.6809
_cod_original_formula_sum 'K0.1 Na0.9 Nb1 O3'
_cod_database_code 2311060

loop_
_symmetry_equiv_pos_as_xyz
x,y,z
x,-y,z

loop_
_atom_site_label
_atom_site_type_symbol
_atom_site_fract_x
_atom_site_fract_y
_atom_site_fract_z
_atom_site_occupancy
_atom_site_U_iso_or_equiv
K5 K+1 0.768 0 0.726 0.1 0.0
O11 O-2 0.523 0.5 0.524 1 0.0
O14 O-2 0.75 0.226 0.4679 1 0.0
O7 O-2 -0.0324 0.273 0.75 1 0.0
O1 O-2 -0.023 0 -0.024 1 0.0
O5 O-2 0.0321 0.227 0.25 1 0.0
Nb2 Nb+5 0.0172 0.25 0.4828 1 0.0
Na3 Na+1 0.268 0.5 0.226 0.9 0.0
Na4 Na+1 0.274 0.5 0.732 0.9 0.0
O15 O-2 0.4676 0.273 0.25 1 0.0
O12 O-2 0.477 0.5 0.976 1 0.0
Na1 Na+1 0.268 0 0.226 0.9 0.0
K4 K+1 0.274 0.5 0.732 0.1 0.0
O13 O-2 0.5321 0.227 0.75 1 0.0
O8 O-2 0.25 0.273 0.521 1 0.0
Nb4 Nb+5 0.5172 0.25 0.9828 1 0.0
Na8 Na+1 0.774 0.5 0.232 0.9 0.0
O9 O-2 0.477 0 0.476 1 0.0
K6 K+1 0.774 0 0.232 0.1 0.0
Nb3 Nb+5 0.5172 0.25 0.4828 1 0.0
O4 O-2 -0.023 0.5 0.476 1 0.0
O10 O-2 0.523 0 0.024 1 0.0
Na6 Na+1 0.774 0 0.232 0.9 0.0
Na2 Na+1 0.274 0 0.732 0.9 0.0
O6 O-2 0.25 0.226 -0.0321 1 0.0
O16 O-2 0.75 0.273 0.021 1 0.0
Na7 Na+1 0.768 0.5 0.726 0.9 0.0
O2 O-2 0.023 0 0.524 1 0.0
Na5 Na+1 0.768 0 0.726 0.9 0.0
K3 K+1 0.268 0.5 0.226 0.1 0.0
K2 K+1 0.274 0 0.732 0.1 0.0
K7 K+1 0.768 0.5 0.726 0.1 0.0
K8 K+1 0.774 0.5 0.232 0.1 0.0
Nb1 Nb+5 0.0172 0.25 -0.0172 1 0.0
O3 O-2 0.023 0.5 0.024 1 0.0
K1 K+1 0.268 0 0.226 0.1 0.0
